data_1542728
loop_
_publ_author_name
'Moriguchi, Tetsuji'
'Kamoto, Ryota'
'Jalli, Venkataprasad'
'Tsuge, Akihiko'

_publ_section_title
;
 <i>N</i>-Hexyl-3,4-dihydroxybenzamide
;
_journal_coeditor_code SU4015
_journal_issue 3
_journal_name_full IUCrData
_journal_page_first x160346
_journal_paper_doi 10.1107/S2414314616003461
_journal_volume 1
_journal_year 2016
_chemical_formula_iupac 'C13 H19 N O3'
_chemical_formula_moiety 'C13 H19 N O3'
_chemical_formula_sum 'C13 H19 N O3'
_chemical_formula_weight 237.29
_chemical_name_systematic
;
<i>N</i>-Hexyl-3,4-dihydroxybenzamide
;
_space_group_crystal_system triclinic
_space_group_IT_number 2
_space_group_name_Hall '-P 1'
_space_group_name_H-M_alt 'P -1'
_symmetry_space_group_name_Hall '-P 1'
_symmetry_space_group_name_H-M 'P -1'
_atom_sites_solution_hydrogens geom
_atom_sites_solution_primary direct
_atom_sites_solution_secondary difmap
_audit_creation_method 'APEX2 v2010.1-2'
_cell_angle_alpha 94.937(3)
_cell_angle_beta 102.429(3)
_cell_angle_gamma 102.811(3)
_cell_formula_units_Z 2
_cell_length_a 5.2542(17)
_cell_length_b 10.374(3)
_cell_length_c 11.341(4)
_cell_measurement_reflns_used 2404
_cell_measurement_temperature 120.(2)
_cell_measurement_theta_max 25.0316
_cell_measurement_theta_min 2.5543
_cell_volume 582.8(3)
_computing_cell_refinement
;
SAINT (Bruker, 2009)
;
_computing_data_collection
;
APEX2 (Bruker, 2009)
;
_computing_data_reduction
;
SAINT (Bruker, 2009)
;
_computing_molecular_graphics
;
Mercury (Macrae <i>et al.</i>,  2008)
;
_computing_publication_material
;
SHELXL97 (Sheldrick, 2008) and PLATON (Spek, 2009)
;
_computing_structure_refinement
;
SHELXL97 (Sheldrick, 2008)
;
_computing_structure_solution
;
SHELXS97 (Sheldrick, 2008)
;
_diffrn_ambient_temperature 120.(2)
_diffrn_detector_area_resol_mean 16.6666
_diffrn_measured_fraction_theta_full 0.995
_diffrn_measured_fraction_theta_max 0.995
_diffrn_measurement_device_type 'Bruker APEXII CCD'
_diffrn_measurement_method \w
_diffrn_radiation_monochromator graphite
_diffrn_radiation_source 'fine-focus sealed tube'
_diffrn_radiation_type MoK\a
_diffrn_radiation_wavelength 0.71073
_diffrn_reflns_av_R_equivalents 0.0255
_diffrn_reflns_av_sigmaI/netI 0.0283
_diffrn_reflns_limit_h_max 6
_diffrn_reflns_limit_h_min -6
_diffrn_reflns_limit_k_max 12
_diffrn_reflns_limit_k_min -12
_diffrn_reflns_limit_l_max 13
_diffrn_reflns_limit_l_min -13
_diffrn_reflns_number 5584
_diffrn_reflns_theta_full 25.02
_diffrn_reflns_theta_max 25.02
_diffrn_reflns_theta_min 2.03
_exptl_absorpt_coefficient_mu 0.096
_exptl_absorpt_correction_T_max 0.976
_exptl_absorpt_correction_T_min 0.766
_exptl_absorpt_correction_type multi-scan
_exptl_absorpt_process_details
;
(SADABS; Bruker, 2009)
;
_exptl_crystal_colour colourless
_exptl_crystal_density_diffrn 1.352
_exptl_crystal_density_method 'not measured'
_exptl_crystal_description prism
_exptl_crystal_F_000 256
_exptl_crystal_size_max 0.45
_exptl_crystal_size_mid 0.30
_exptl_crystal_size_min 0.25
_refine_diff_density_max 0.186
_refine_diff_density_min -0.197
_refine_ls_extinction_method none
_refine_ls_goodness_of_fit_ref 1.038
_refine_ls_hydrogen_treatment constr
_refine_ls_matrix_type full
_refine_ls_number_parameters 157
_refine_ls_number_reflns 2055
_refine_ls_number_restraints 0
_refine_ls_restrained_S_all 1.038
_refine_ls_R_factor_all 0.0448
_refine_ls_R_factor_gt 0.0355
_refine_ls_shift/su_max 0.000
_refine_ls_shift/su_mean 0.000
_refine_ls_structure_factor_coef Fsqd
_refine_ls_weighting_details 'calc w=1/[\s^2^(Fo^2^)+(0.0382P)^2^+0.1931P] where P=(Fo^2^+2Fc^2^)/3'
_refine_ls_weighting_scheme calc
_refine_ls_wR_factor_gt 0.0850
_refine_ls_wR_factor_ref 0.0897
_reflns_number_gt 1735
_reflns_number_total 2055
_reflns_threshold_expression >2sigma(I)
_cod_data_source_file su4015sup1.cif
_cod_data_source_block I
_cod_database_code 1542728

loop_
_space_group_symop_operation_xyz
'x, y, z'
'-x, -y, -z'

loop_
_atom_site_type_symbol
_atom_site_label
_atom_site_fract_x
_atom_site_fract_y
_atom_site_fract_z
_atom_site_U_iso_or_equiv
_atom_site_adp_type
_atom_site_calc_flag
_atom_site_refinement_flags
_atom_site_occupancy
C C1 1.0844(3) 0.78967(13) 0.87939(12) 0.0183(3) Uani d . 1
C C2 1.2999(3) 0.73975(13) 0.93220(12) 0.0175(3) Uani d . 1
C C3 1.2798(3) 0.60507(13) 0.91268(12) 0.0179(3) Uani d . 1
H H3 1.4264 0.5724 0.9463 0.021 Uiso calc R 1
C C4 1.0462(3) 0.51669(13) 0.84413(11) 0.0170(3) Uani d . 1
C C5 0.8318(3) 0.56750(13) 0.79226(12) 0.0195(3) Uani d . 1
H H5 0.6733 0.51 0.7457 0.023 Uiso calc R 1
C C6 0.8530(3) 0.70264(14) 0.80954(13) 0.0206(3) Uani d . 1
H H6 0.7089 0.7358 0.7735 0.025 Uiso calc R 1
C C7 1.0362(3) 0.37214(13) 0.82975(11) 0.0169(3) Uani d . 1
C C8 0.7592(3) 0.14432(13) 0.76710(13) 0.0195(3) Uani d . 1
H H8A 0.7809 0.1068 0.843 0.023 Uiso calc R 1
H H8B 0.895 0.1257 0.7269 0.023 Uiso calc R 1
C C9 0.4842(3) 0.08023(13) 0.68689(12) 0.0191(3) Uani d . 1
H H9A 0.4637 0.1184 0.6113 0.023 Uiso calc R 1
H H9B 0.3494 0.1001 0.7273 0.023 Uiso calc R 1
C C10 0.4357(3) -0.06982(13) 0.65796(13) 0.0196(3) Uani d . 1
H H10A 0.5701 -0.0892 0.6172 0.023 Uiso calc R 1
H H10B 0.4588 -0.1075 0.7338 0.023 Uiso calc R 1
C C11 0.1601(3) -0.13682(13) 0.57857(13) 0.0206(3) Uani d . 1
H H11A 0.1334 -0.0959 0.5046 0.025 Uiso calc R 1
H H11B 0.0259 -0.1212 0.6212 0.025 Uiso calc R 1
C C12 0.1159(3) -0.28569(13) 0.54417(13) 0.0221(3) Uani d . 1
H H12A 0.1555 -0.3259 0.6179 0.027 Uiso calc R 1
H H12B 0.2407 -0.3013 0.496 0.027 Uiso calc R 1
C C13 -0.1679(3) -0.35323(14) 0.47253(14) 0.0276(4) Uani d . 1
H H13A -0.2919 -0.3425 0.5214 0.041 Uiso calc R 1
H H13B -0.1824 -0.4466 0.4511 0.041 Uiso calc R 1
H H13C -0.2092 -0.3134 0.3997 0.041 Uiso calc R 1
N N1 0.7959(2) 0.28767(11) 0.79265(10) 0.0191(3) Uani d . 1
H H7 0.6557 0.3191 0.7833 0.023 Uiso calc R 1
O O1 1.0932(2) 0.92220(9) 0.89274(9) 0.0242(3) Uani d . 1
H H1 1.2393 0.9638 0.9362 0.036 Uiso calc R 1
O O2 1.52394(19) 0.82996(9) 1.00208(9) 0.0213(2) Uani d . 1
H H2 1.6232 0.7902 1.042 0.032 Uiso calc R 1
O O3 1.24515(18) 0.33164(9) 0.85060(8) 0.0201(2) Uani d . 1

loop_
_atom_site_aniso_label
_atom_site_aniso_U_11
_atom_site_aniso_U_22
_atom_site_aniso_U_33
_atom_site_aniso_U_12
_atom_site_aniso_U_13
_atom_site_aniso_U_23
C1 0.0223(8) 0.0143(7) 0.0207(7) 0.0068(6) 0.0079(6) 0.0034(5)
C2 0.0171(7) 0.0173(7) 0.0168(7) 0.0022(6) 0.0041(6) 0.0007(5)
C3 0.0183(7) 0.0183(7) 0.0186(7) 0.0077(6) 0.0039(6) 0.0034(5)
C4 0.0189(7) 0.0169(7) 0.0157(7) 0.0043(6) 0.0053(6) 0.0021(5)
C5 0.0167(7) 0.0186(7) 0.0207(7) 0.0028(6) 0.0015(6) 0.0013(5)
C6 0.0168(7) 0.0208(7) 0.0252(7) 0.0083(6) 0.0028(6) 0.0047(6)
C7 0.0182(7) 0.0179(7) 0.0137(6) 0.0051(6) 0.0018(5) 0.0012(5)
C8 0.0198(7) 0.0137(7) 0.0245(7) 0.0057(6) 0.0036(6) 0.0008(5)
C9 0.0178(7) 0.0159(7) 0.0236(7) 0.0058(6) 0.0037(6) 0.0021(6)
C10 0.0185(8) 0.0169(7) 0.0237(7) 0.0061(6) 0.0049(6) 0.0015(6)
C11 0.0191(7) 0.0175(7) 0.0249(7) 0.0058(6) 0.0042(6) 0.0018(6)
C12 0.0206(8) 0.0177(7) 0.0276(8) 0.0066(6) 0.0043(6) 0.0003(6)
C13 0.0262(8) 0.0180(7) 0.0338(8) 0.0048(6) 0.0001(7) -0.0016(6)
N1 0.0157(6) 0.0147(6) 0.0257(6) 0.0054(5) 0.0021(5) 0.0006(5)
O1 0.0226(6) 0.0140(5) 0.0326(6) 0.0055(4) -0.0001(5) 0.0001(4)
O2 0.0187(5) 0.0139(5) 0.0268(5) 0.0028(4) -0.0020(4) 0.0001(4)
O3 0.0174(5) 0.0164(5) 0.0243(5) 0.0053(4) 0.0002(4) 0.0004(4)

loop_
_atom_type_symbol
_atom_type_description
_atom_type_scat_dispersion_real
_atom_type_scat_dispersion_imag
_atom_type_scat_source
C C 0.0033 0.0016 'International Tables Vol C Tables 4.2.6.8 and 6.1.1.4'
H H 0.0000 0.0000 'International Tables Vol C Tables 4.2.6.8 and 6.1.1.4'
N N 0.0061 0.0033 'International Tables Vol C Tables 4.2.6.8 and 6.1.1.4'
O O 0.0106 0.0060 'International Tables Vol C Tables 4.2.6.8 and 6.1.1.4'

loop_
_geom_angle_atom_site_label_1
_geom_angle_atom_site_label_2
_geom_angle_atom_site_label_3
_geom_angle
O1 C1 C6 118.18(12)
O1 C1 C2 122.54(12)
C6 C1 C2 119.27(12)
O2 C2 C3 123.39(12)
O2 C2 C1 117.08(12)
C3 C2 C1 119.53(12)
C2 C3 C4 121.52(12)
C2 C3 H3 119.2
C4 C3 H3 119.2
C3 C4 C5 118.47(13)
C3 C4 C7 118.58(12)
C5 C4 C7 122.95(12)
C6 C5 C4 120.18(13)
C6 C5 H5 119.9
C4 C5 H5 119.9
C5 C6 C1 121.00(13)
C5 C6 H6 119.5
C1 C6 H6 119.5
O3 C7 N1 121.25(12)
O3 C7 C4 121.37(12)
N1 C7 C4 117.38(12)
N1 C8 C9 110.52(11)
N1 C8 H8A 109.5
C9 C8 H8A 109.5
N1 C8 H8B 109.5
C9 C8 H8B 109.5
H8A C8 H8B 108.1
C8 C9 C10 112.50(11)
C8 C9 H9A 109.1
C10 C9 H9A 109.1
C8 C9 H9B 109.1
C10 C9 H9B 109.1
H9A C9 H9B 107.8
C11 C10 C9 113.60(11)
C11 C10 H10A 108.8
C9 C10 H10A 108.8
C11 C10 H10B 108.8
C9 C10 H10B 108.8
H10A C10 H10B 107.7
C10 C11 C12 113.76(11)
C10 C11 H11A 108.8
C12 C11 H11A 108.8
C10 C11 H11B 108.8
C12 C11 H11B 108.8
H11A C11 H11B 107.7
C11 C12 C13 113.17(12)
C11 C12 H12A 108.9
C13 C12 H12A 108.9
C11 C12 H12B 108.9
C13 C12 H12B 108.9
H12A C12 H12B 107.8
C12 C13 H13A 109.5
C12 C13 H13B 109.5
H13A C13 H13B 109.5
C12 C13 H13C 109.5
H13A C13 H13C 109.5
H13B C13 H13C 109.5
C7 N1 C8 122.83(11)
C7 N1 H7 118.6
C8 N1 H7 118.6
C1 O1 H1 109.5
C2 O2 H2 109.5

loop_
_geom_bond_atom_site_label_1
_geom_bond_atom_site_label_2
_geom_bond_distance
C1 O1 1.3596(16)
C1 C6 1.3771(19)
C1 C2 1.389(2)
C2 O2 1.3683(16)
C2 C3 1.3724(19)
C3 C4 1.3851(19)
C3 H3 0.93
C4 C5 1.3874(19)
C4 C7 1.4823(19)
C5 C6 1.375(2)
C5 H5 0.93
C6 H6 0.93
C7 O3 1.2438(16)
C7 N1 1.3253(17)
C8 N1 1.4517(17)
C8 C9 1.5040(19)
C8 H8A 0.97
C8 H8B 0.97
C9 C10 1.5152(18)
C9 H9A 0.97
C9 H9B 0.97
C10 C11 1.5087(19)
C10 H10A 0.97
C10 H10B 0.97
C11 C12 1.5131(19)
C11 H11A 0.97
C11 H11B 0.97
C12 C13 1.5136(19)
C12 H12A 0.97
C12 H12B 0.97
C13 H13A 0.96
C13 H13B 0.96
C13 H13C 0.96
N1 H7 0.86
O1 H1 0.82
O2 H2 0.82

loop_
_geom_hbond_atom_site_label_D
_geom_hbond_atom_site_label_H
_geom_hbond_atom_site_label_A
_geom_hbond_site_symmetry_A
_geom_hbond_distance_DH
_geom_hbond_distance_HA
_geom_hbond_distance_DA
_geom_hbond_angle_DHA
O1 H1 O2 . 0.82 2.31 2.744(2) 114
O1 H1 O2 2_877 0.82 2.19 2.868(2) 140
O2 H2 O3 2_867 0.82 1.96 2.754(2) 162
N1 H7 O3 1_455 0.86 2.46 3.220(2) 147
C3 H3 O3 2_867 0.93 2.53 3.155(2) 125
C12 H12A Cg1 1_446 0.97 2.92 3.763(3) 146

loop_
_geom_torsion_atom_site_label_1
_geom_torsion_atom_site_label_2
_geom_torsion_atom_site_label_3
_geom_torsion_atom_site_label_4
_geom_torsion
O1 C1 C2 O2 1.6(2)
C6 C1 C2 O2 -179.16(12)
O1 C1 C2 C3 -178.48(12)
C6 C1 C2 C3 0.8(2)
O2 C2 C3 C4 178.11(12)
C1 C2 C3 C4 -1.9(2)
C2 C3 C4 C5 1.5(2)
C2 C3 C4 C7 -178.29(12)
C3 C4 C5 C6 -0.2(2)
C7 C4 C5 C6 179.63(13)
C4 C5 C6 C1 -0.8(2)
O1 C1 C6 C5 179.83(12)
C2 C1 C6 C5 0.5(2)
C3 C4 C7 O3 -17.92(19)
C5 C4 C7 O3 162.25(13)
C3 C4 C7 N1 162.71(12)
C5 C4 C7 N1 -17.1(2)
N1 C8 C9 C10 -179.79(11)
C8 C9 C10 C11 179.43(12)
C9 C10 C11 C12 177.05(12)
C10 C11 C12 C13 175.68(12)
O3 C7 N1 C8 -3.6(2)
C4 C7 N1 C8 175.74(11)
C9 C8 N1 C7 -159.96(12)

_cod_database_fobs_code 1542728
